data_7011400
loop_
_publ_author_name
'Brooker, Sally'
'de Geest, Duncan J.'
'Kelly, Robert J.'
'Plieger, Paul G.'
'Moubaraki, Boujemaa'
'Murray, Keith S.'
'Jameson, Geoffrey B.'

_publ_section_title
;
 Exchange-coupled high-spin, low-spin and spin-crossover dicobalt(ii)
 complexes of a pyridazine-containing Schiff-base macrocycle: control
 of cobalt(ii) spin state by choice of axial ligands
;
_journal_issue 9
_journal_name_full 'Journal of the Chemical Society, Dalton Transactions'
_journal_page_first 2080
_journal_paper_doi 10.1039/b111267h
_journal_year 2002
_chemical_formula_sum 'C22 H38 Cl4 Co2 N10 O22'
_chemical_formula_weight 1054.28
_chemical_name_systematic
; 
? 
;
_space_group_IT_number 2
_symmetry_cell_setting triclinic
_symmetry_space_group_name_Hall '-P 1'
_symmetry_space_group_name_H-M 'P -1'
_atom_sites_solution_hydrogens geom
_atom_sites_solution_primary direct
_atom_sites_solution_secondary difmap
_audit_creation_method SHELXL-97
_cell_angle_alpha 69.380(2)
_cell_angle_beta 85.619(2)
_cell_angle_gamma 86.172(2)
_cell_formula_units_Z 1
_cell_length_a 8.8623(16)
_cell_length_b 10.5945(19)
_cell_length_c 11.653(2)
_cell_measurement_temperature 158(2)
_cell_volume 1020.1(3)
_computing_cell_refinement 'Bruker SMART'
_computing_data_collection 'Bruker SMART'
_computing_data_reduction 'Bruker SMART'
_computing_structure_refinement 'SHELXL-97 (Sheldrick, 1997)'
_computing_structure_solution 'SHELXS-97 (Sheldrick, 1997)'
_diffrn_ambient_temperature 158
_diffrn_measured_fraction_theta_full 0.940
_diffrn_measured_fraction_theta_max 0.940
_diffrn_measurement_device_type 'CCD area detector'
_diffrn_radiation_monochromator graphite
_diffrn_radiation_source 'fine-focus sealed tube'
_diffrn_radiation_type MoK\a
_diffrn_radiation_wavelength 0.71073
_diffrn_reflns_av_R_equivalents 0.0366
_diffrn_reflns_av_sigmaI/netI 0.0353
_diffrn_reflns_limit_h_max 10
_diffrn_reflns_limit_h_min -11
_diffrn_reflns_limit_k_max 13
_diffrn_reflns_limit_k_min -13
_diffrn_reflns_limit_l_max 6
_diffrn_reflns_limit_l_min -14
_diffrn_reflns_number 11856
_diffrn_reflns_theta_full 26.44
_diffrn_reflns_theta_max 26.44
_diffrn_reflns_theta_min 2.89
_exptl_absorpt_coefficient_mu 1.168
_exptl_absorpt_correction_T_max 1.00
_exptl_absorpt_correction_T_min 0.77
_exptl_absorpt_correction_type 'semi-empirical (SADABS)'
_exptl_crystal_colour orange-red
_exptl_crystal_density_diffrn 1.716
_exptl_crystal_density_method 'not measured'
_exptl_crystal_description plate
_exptl_crystal_F_000 538
_exptl_crystal_size_max 0.45
_exptl_crystal_size_mid 0.14
_exptl_crystal_size_min 0.08
_refine_diff_density_max 1.491
_refine_diff_density_min -0.763
_refine_diff_density_rms 0.111
_refine_ls_extinction_method none
_refine_ls_goodness_of_fit_ref 1.082
_refine_ls_hydrogen_treatment mixed
_refine_ls_matrix_type full
_refine_ls_number_parameters 271
_refine_ls_number_reflns 3947
_refine_ls_number_restraints 0
_refine_ls_restrained_S_all 1.082
_refine_ls_R_factor_all 0.0806
_refine_ls_R_factor_gt 0.0675
_refine_ls_shift/su_max 0.000
_refine_ls_shift/su_mean 0.000
_refine_ls_structure_factor_coef Fsqd
_refine_ls_weighting_details 'calc w=1/[\s^2^(Fo^2^)+(0.0642P)^2^+5.4788P] where P=(Fo^2^+2Fc^2^)/3'
_refine_ls_weighting_scheme calc
_refine_ls_wR_factor_gt 0.1717
_refine_ls_wR_factor_ref 0.1787
_reflns_number_gt 3277
_reflns_number_total 3947
_reflns_threshold_expression >2sigma(I)
_cod_data_source_file b111267h.txt
_cod_data_source_block cowr
_cod_depositor_comments
;
The following automatic conversions were performed:
'_symmetry_cell_setting' value 'Triclinic' changed to 'triclinic'
according to '/home/saulius/struct/CIF-dictionaries/cif_core.dic'
dictionary named 'cif_core.dic' version 2.4.1 from
2010-06-29.

'_geom_angle_publ_flag' value 'Y' changed to 'y' according to
'/home/saulius/struct/CIF-dictionaries/cif_core.dic' dictionary named
'cif_core.dic' version 2.4.1 from 2010-06-29 (19
times).

'_geom_bond_publ_flag' value 'Y' changed to 'y' according to
'/home/saulius/struct/CIF-dictionaries/cif_core.dic' dictionary named
'cif_core.dic' version 2.4.1 from 2010-06-29 (6 times).

Automatic conversion script
Id: cif_fix_enum 1527 2010-12-29 10:47:43Z saulius 
;
_cod_original_sg_symbol_H-M P-1
_cod_database_code 7011400

loop_
_symmetry_equiv_pos_as_xyz
'x, y, z'
'-x, -y, -z'

loop_
_atom_site_label
_atom_site_type_symbol
_atom_site_fract_x
_atom_site_fract_y
_atom_site_fract_z
_atom_site_U_iso_or_equiv
_atom_site_adp_type
_atom_site_occupancy
_atom_site_symmetry_multiplicity
_atom_site_calc_flag
_atom_site_refinement_flags
_atom_site_disorder_assembly
_atom_site_disorder_group
Co1 Co 0.12891(8) 0.34499(7) 0.04860(6) 0.0274(2) Uani 1 1 d . . .
N1 N 0.0857(5) 0.4626(4) -0.1366(4) 0.0268(9) Uani 1 1 d . . .
N2 N -0.0047(5) 0.5732(4) -0.1714(4) 0.0281(9) Uani 1 1 d . . .
C2 C -0.0225(6) 0.6409(6) -0.2906(5) 0.0332(12) Uani 1 1 d . . .
C3 C 0.0523(7) 0.6018(6) -0.3833(5) 0.0378(13) Uani 1 1 d . . .
H3 H 0.0391 0.6521 -0.4675 0.045 Uiso 1 1 calc R . .
C4 C 0.1464(6) 0.4872(6) -0.3476(5) 0.0350(12) Uani 1 1 d . . .
H4 H 0.2001 0.4555 -0.4066 0.042 Uiso 1 1 calc R . .
C5 C 0.1601(6) 0.4191(5) -0.2213(5) 0.0297(11) Uani 1 1 d . . .
C6 C 0.2579(6) 0.2973(5) -0.1680(5) 0.0310(11) Uani 1 1 d . . .
H6 H 0.3177 0.2583 -0.2191 0.037 Uiso 1 1 calc R . .
N3 N 0.2602(5) 0.2458(4) -0.0518(4) 0.0323(10) Uani 1 1 d . . .
C8 C 0.3542(7) 0.1229(6) 0.0075(6) 0.0399(13) Uani 1 1 d . . .
H8A H 0.4417 0.1176 -0.0490 0.048 Uiso 1 1 calc R . .
H8B H 0.2938 0.0426 0.0237 0.048 Uiso 1 1 calc R . .
C9 C 0.4122(8) 0.1215(7) 0.1287(6) 0.0475(15) Uani 1 1 d . . .
H9A H 0.4567 0.2095 0.1141 0.057 Uiso 1 1 calc R . .
H9B H 0.4945 0.0510 0.1532 0.057 Uiso 1 1 calc R . .
C10 C 0.2923(8) 0.0955(6) 0.2364(6) 0.0473(16) Uani 1 1 d . . .
H10A H 0.2333 0.0172 0.2419 0.057 Uiso 1 1 calc R . .
H10B H 0.3436 0.0730 0.3141 0.057 Uiso 1 1 calc R . .
N4 N 0.1889(6) 0.2138(5) 0.2210(4) 0.0356(11) Uani 1 1 d . . .
C11 C 0.1299(7) 0.2395(6) 0.3125(5) 0.0395(13) Uani 1 1 d . . .
H11 H 0.1533 0.1841 0.3936 0.047 Uiso 1 1 calc R . .
O1 O -0.0635(5) 0.2443(4) 0.0498(4) 0.0391(9) Uani 1 1 d . . .
H1W1 H -0.0784 0.2211 -0.0111 0.047 Uiso 1 1 d . . .
H2W1 H -0.0983 0.1821 0.1130 0.047 Uiso 1 1 d . . .
O2 O 0.3030(5) 0.4727(4) 0.0349(4) 0.0390(9) Uani 1 1 d . . .
H1W2 H 0.3257 0.4924 0.0959 0.047 Uiso 1 1 d . . .
H2W2 H 0.3378 0.5332 -0.0296 0.047 Uiso 1 1 d . . .
O3 O -0.0813(7) 0.1360(6) -0.1225(5) 0.0678(15) Uani 1 1 d . . .
H1W3 H 0.0021 0.1019 -0.1417 0.081 Uiso 1 1 d . . .
H2W3 H -0.1114 0.1984 -0.1865 0.081 Uiso 1 1 d . . .
Cl1 Cl -0.19772(19) -0.04534(15) 0.33165(14) 0.0450(4) Uani 1 1 d . . .
O11 O -0.1900(8) -0.0097(6) 0.2020(5) 0.0781(18) Uani 1 1 d . . .
O12 O -0.3518(8) -0.0401(7) 0.3738(8) 0.113(3) Uani 1 1 d . . .
O13 O -0.1242(11) 0.0481(10) 0.3617(10) 0.136(3) Uani 1 1 d . . .
O14 O -0.1410(10) -0.1808(6) 0.3838(6) 0.102(3) Uani 1 1 d . . .
Cl2 Cl 0.3360(2) 0.6016(2) 0.30391(18) 0.0624(5) Uani 1 1 d . . .
O21 O 0.3541(10) 0.6416(10) 0.1762(6) 0.122(3) Uani 1 1 d . . .
O22 O 0.2234(9) 0.6797(8) 0.3432(6) 0.096(2) Uani 1 1 d . . .
O23 O 0.4763(7) 0.5968(7) 0.3564(6) 0.0804(18) Uani 1 1 d . . .
O24 O 0.2894(9) 0.4656(9) 0.3522(12) 0.150(4) Uani 1 1 d . . .
N30 N 0.3695(7) 0.6503(6) -0.2064(5) 0.0542(15) Uani 1 1 d . . .
C30 C 0.3969(8) 0.6986(7) -0.3086(6) 0.0502(16) Uani 1 1 d . . .
C31 C 0.4304(11) 0.7615(8) -0.4413(7) 0.071(2) Uani 1 1 d . . .
H31A H 0.3355 0.7931 -0.4825 0.085 Uiso 1 1 calc R . .
H31B H 0.4832 0.6951 -0.4728 0.085 Uiso 1 1 calc R . .
H31C H 0.4947 0.8382 -0.4571 0.085 Uiso 1 1 calc R . .

loop_
_atom_site_aniso_label
_atom_site_aniso_U_11
_atom_site_aniso_U_22
_atom_site_aniso_U_33
_atom_site_aniso_U_23
_atom_site_aniso_U_13
_atom_site_aniso_U_12
Co1 0.0299(4) 0.0240(4) 0.0251(4) -0.0063(3) 0.0030(3) 0.0027(3)
N1 0.026(2) 0.025(2) 0.029(2) -0.0085(17) 0.0037(17) -0.0023(17)
N2 0.027(2) 0.028(2) 0.027(2) -0.0078(18) 0.0022(17) 0.0002(17)
C2 0.038(3) 0.033(3) 0.026(3) -0.008(2) 0.000(2) 0.001(2)
C3 0.043(3) 0.043(3) 0.026(3) -0.011(2) -0.003(2) 0.003(3)
C4 0.036(3) 0.044(3) 0.028(3) -0.016(2) 0.002(2) -0.001(2)
C5 0.027(3) 0.033(3) 0.031(3) -0.014(2) 0.004(2) -0.005(2)
C6 0.029(3) 0.031(3) 0.037(3) -0.018(2) 0.005(2) 0.001(2)
N3 0.034(2) 0.029(2) 0.035(3) -0.0137(19) 0.0019(19) 0.0035(18)
C8 0.045(3) 0.029(3) 0.044(3) -0.013(3) -0.002(3) 0.011(2)
C9 0.050(4) 0.045(4) 0.048(4) -0.018(3) -0.010(3) 0.013(3)
C10 0.061(4) 0.037(3) 0.039(3) -0.010(3) -0.010(3) 0.020(3)
N4 0.041(3) 0.031(2) 0.031(2) -0.0074(19) -0.005(2) 0.008(2)
C11 0.044(3) 0.043(3) 0.025(3) -0.006(2) -0.005(2) 0.009(3)
O1 0.042(2) 0.040(2) 0.034(2) -0.0107(17) 0.0078(17) -0.0146(18)
O2 0.044(2) 0.041(2) 0.032(2) -0.0104(17) 0.0010(17) -0.0089(18)
O3 0.082(4) 0.072(4) 0.059(3) -0.035(3) 0.000(3) -0.006(3)
Cl1 0.0543(9) 0.0393(8) 0.0371(8) -0.0088(6) 0.0008(6) -0.0011(7)
O11 0.120(5) 0.057(3) 0.044(3) -0.007(2) 0.003(3) 0.018(3)
O12 0.081(5) 0.090(5) 0.139(7) -0.013(5) 0.051(4) -0.020(4)
O13 0.126(7) 0.136(7) 0.190(10) -0.104(7) -0.038(7) -0.024(6)
O14 0.173(7) 0.061(4) 0.058(4) -0.009(3) -0.025(4) 0.048(4)
Cl2 0.0547(10) 0.0910(14) 0.0584(11) -0.0469(10) 0.0122(8) -0.0209(10)
O21 0.153(8) 0.166(8) 0.058(4) -0.061(5) -0.022(4) 0.042(6)
O22 0.111(5) 0.115(6) 0.064(4) -0.042(4) 0.013(4) 0.012(4)
O23 0.064(4) 0.113(5) 0.079(4) -0.050(4) 0.000(3) -0.017(3)
O24 0.079(5) 0.106(6) 0.281(13) -0.087(8) 0.020(6) -0.043(5)
N30 0.061(4) 0.060(4) 0.041(3) -0.015(3) 0.007(3) -0.027(3)
C30 0.062(4) 0.045(4) 0.045(4) -0.017(3) 0.006(3) -0.016(3)
C31 0.114(7) 0.056(4) 0.040(4) -0.015(3) 0.025(4) -0.016(5)

loop_
_atom_type_symbol
_atom_type_description
_atom_type_scat_dispersion_real
_atom_type_scat_dispersion_imag
_atom_type_scat_source
C C 0.0033 0.0016 'International Tables Vol C Tables 4.2.6.8 and 6.1.1.4'
H H 0.0000 0.0000 'International Tables Vol C Tables 4.2.6.8 and 6.1.1.4'
N N 0.0061 0.0033 'International Tables Vol C Tables 4.2.6.8 and 6.1.1.4'
O O 0.0106 0.0060 'International Tables Vol C Tables 4.2.6.8 and 6.1.1.4'
Cl Cl 0.1484 0.1585 'International Tables Vol C Tables 4.2.6.8 and 6.1.1.4'
Co Co 0.3494 0.9721 'International Tables Vol C Tables 4.2.6.8 and 6.1.1.4'

loop_
_geom_angle_atom_site_label_1
_geom_angle_atom_site_label_2
_geom_angle_atom_site_label_3
_geom_angle
_geom_angle_site_symmetry_1
_geom_angle_site_symmetry_3
_geom_angle_publ_flag
O1 Co1 O2 171.37(16) . . y
O1 Co1 N3 93.38(17) . . y
O2 Co1 N3 91.24(17) . . y
O1 Co1 N4 93.95(18) . . y
O2 Co1 N4 92.80(18) . . y
N3 Co1 N4 96.04(18) . . y
O1 Co1 N2 87.00(16) . 2_565 y
O2 Co1 N2 89.33(16) . 2_565 y
N3 Co1 N2 172.73(18) . 2_565 y
N4 Co1 N2 76.70(18) . 2_565 y
O1 Co1 N1 86.38(16) . . y
O2 Co1 N1 87.60(16) . . y
N3 Co1 N1 76.64(17) . . y
N4 Co1 N1 172.68(17) . . y
N2 Co1 N1 110.62(16) 2_565 . y
N2 N1 C5 120.0(4) . . ?
N2 N1 Co1 124.9(3) . . y
C5 N1 Co1 115.0(3) . . ?
N1 N2 C2 120.2(4) . . ?
N1 N2 Co1 124.4(3) . 2_565 y
C2 N2 Co1 115.4(3) . 2_565 ?
N2 C2 C3 122.7(5) . . ?
N2 C2 C11 112.9(5) . 2_565 ?
C3 C2 C11 124.4(5) . 2_565 ?
C4 C3 C2 117.3(5) . . ?
C3 C4 C5 117.7(5) . . ?
N1 C5 C4 122.0(5) . . ?
N1 C5 C6 113.3(5) . . ?
C4 C5 C6 124.7(5) . . ?
N3 C6 C5 118.3(5) . . ?
C6 N3 C8 121.0(5) . . ?
C6 N3 Co1 116.7(4) . . y
C8 N3 Co1 122.2(4) . . ?
N3 C8 C9 111.9(5) . . ?
C8 C9 C10 115.4(6) . . ?
N4 C10 C9 111.5(5) . . ?
C11 N4 C10 121.0(5) . . ?
C11 N4 Co1 116.7(4) . . y
C10 N4 Co1 122.3(4) . . ?
N4 C11 C2 118.4(5) . 2_565 ?
O13 Cl1 O11 109.2(6) . . ?
O13 Cl1 O14 115.2(6) . . ?
O11 Cl1 O14 108.2(4) . . ?
O13 Cl1 O12 107.4(6) . . ?
O11 Cl1 O12 108.9(5) . . ?
O14 Cl1 O12 107.8(5) . . ?
O21 Cl2 O22 112.7(5) . . ?
O21 Cl2 O23 111.1(5) . . ?
O22 Cl2 O23 112.5(4) . . ?
O21 Cl2 O24 109.0(7) . . ?
O22 Cl2 O24 106.7(5) . . ?
O23 Cl2 O24 104.3(5) . . ?
N30 C30 C31 179.3(8) . . ?

loop_
_geom_bond_atom_site_label_1
_geom_bond_atom_site_label_2
_geom_bond_distance
_geom_bond_site_symmetry_2
_geom_bond_publ_flag
Co1 O1 2.068(4) . y
Co1 O2 2.079(4) . y
Co1 N3 2.080(4) . y
Co1 N4 2.085(5) . y
Co1 N2 2.125(4) 2_565 y
Co1 N1 2.127(4) . y
N1 N2 1.330(6) . ?
N1 C5 1.342(7) . ?
N2 C2 1.336(7) . ?
N2 Co1 2.125(4) 2_565 ?
C2 C3 1.395(8) . ?
C2 C11 1.492(8) 2_565 ?
C3 C4 1.380(8) . ?
C4 C5 1.403(8) . ?
C5 C6 1.474(7) . ?
C6 N3 1.270(7) . ?
N3 C8 1.475(7) . ?
C8 C9 1.534(9) . ?
C9 C10 1.541(9) . ?
C10 N4 1.468(7) . ?
N4 C11 1.259(7) . ?
C11 C2 1.492(8) 2_565 ?
Cl1 O13 1.375(7) . ?
Cl1 O11 1.420(5) . ?
Cl1 O14 1.420(6) . ?
Cl1 O12 1.420(7) . ?
Cl2 O21 1.395(7) . ?
Cl2 O22 1.406(7) . ?
Cl2 O23 1.418(6) . ?
Cl2 O24 1.428(8) . ?
N30 C30 1.133(8) . ?
C30 C31 1.467(9) . ?
